data_4031053
loop_
_publ_author_name
'Jin, Xing'
'Willeke, Matthias'
'Lucchesi, Ralph'
'Daniliuc, Constantin-Gabriel'
'Fr\"ohlich, Roland'
'Wibbeling, Birgit'
'Uhl, Werner'
'W\"urthwein, Ernst-Ulrich'

_publ_section_title
;
 Hydroalumination of Ketenimines and Subsequent Reactions with
 Heterocumulenes: Synthesis of Unsaturated Amide Derivatives and
 1,3-Diimines.
;
_journal_issue 12
_journal_name_full 'The Journal of organic chemistry'
_journal_page_first 6062
_journal_page_last 6075
_journal_paper_doi 10.1021/acs.joc.5b00466
_journal_volume 80
_journal_year 2015
_chemical_formula_sum 'C31 H41 N3 O2'
_chemical_formula_weight 487.67
_chemical_name_systematic
; 
 ? 
;
_space_group_IT_number 14
_symmetry_cell_setting monoclinic
_symmetry_space_group_name_Hall '-P 2ybc'
_symmetry_space_group_name_H-M 'P 1 21/c 1'
_atom_sites_solution_hydrogens geom
_atom_sites_solution_primary direct
_atom_sites_solution_secondary difmap
_audit_creation_method SHELXL-97
_cell_angle_alpha 90.00
_cell_angle_beta 112.8200(10)
_cell_angle_gamma 90.00
_cell_formula_units_Z 4
_cell_length_a 13.3302(2)
_cell_length_b 17.4231(3)
_cell_length_c 13.1930(2)
_cell_measurement_reflns_used 5274
_cell_measurement_temperature 223(2)
_cell_measurement_theta_max 28.28
_cell_measurement_theta_min 4.08
_cell_volume 2824.28(8)
_computing_cell_refinement 'Collect (Nonius B.V., 1998)'
_computing_data_collection 'Collect (Nonius B.V., 1998)'
_computing_data_reduction 'Denzo-SMN (Otwinowski & Minor, 1997)'
_computing_molecular_graphics 'XP (BrukerAXS, 2000)'
_computing_publication_material 'SHELXL-97 (Sheldrick, 1997)'
_computing_structure_refinement 'SHELXL-97 (Sheldrick, 1997)'
_computing_structure_solution 'SHELXS-97 (Sheldrick, 1990)'
_diffrn_ambient_temperature 223(2)
_diffrn_measured_fraction_theta_full 0.983
_diffrn_measured_fraction_theta_max 0.983
_diffrn_measurement_device_type 'Nonius KappaCCD APEXII'
_diffrn_measurement_method '\w and \f scans'
_diffrn_radiation_monochromator 'Montel mirror'
_diffrn_radiation_source 'rotating anode Nonius FR591'
_diffrn_radiation_type MoK\a
_diffrn_radiation_wavelength 0.71073
_diffrn_reflns_av_R_equivalents 0.045
_diffrn_reflns_av_sigmaI/netI 0.0412
_diffrn_reflns_limit_h_max 15
_diffrn_reflns_limit_h_min -15
_diffrn_reflns_limit_k_max 20
_diffrn_reflns_limit_k_min -19
_diffrn_reflns_limit_l_max 15
_diffrn_reflns_limit_l_min -15
_diffrn_reflns_number 16698
_diffrn_reflns_theta_full 25.00
_diffrn_reflns_theta_max 25.00
_diffrn_reflns_theta_min 4.09
_exptl_absorpt_coefficient_mu 0.072
_exptl_absorpt_correction_T_max 0.9915
_exptl_absorpt_correction_T_min 0.9830
_exptl_absorpt_correction_type multi-scan
_exptl_absorpt_process_details 'Denzo (Otwinowski, Borek, Majewski & Minor, 2003)'
_exptl_crystal_colour colourless
_exptl_crystal_density_diffrn 1.147
_exptl_crystal_density_method 'not measured'
_exptl_crystal_description prism
_exptl_crystal_F_000 1056
_exptl_crystal_size_max 0.24
_exptl_crystal_size_mid 0.16
_exptl_crystal_size_min 0.12
_refine_diff_density_max 0.273
_refine_diff_density_min -0.215
_refine_diff_density_rms 0.040
_refine_ls_extinction_method none
_refine_ls_goodness_of_fit_ref 1.052
_refine_ls_hydrogen_treatment mixed
_refine_ls_matrix_type full
_refine_ls_number_parameters 331
_refine_ls_number_reflns 4886
_refine_ls_number_restraints 12
_refine_ls_restrained_S_all 1.081
_refine_ls_R_factor_all 0.0850
_refine_ls_R_factor_gt 0.0635
_refine_ls_shift/su_max 0.000
_refine_ls_shift/su_mean 0.000
_refine_ls_structure_factor_coef Fsqd
_refine_ls_weighting_details 'calc w=1/[\s^2^(Fo^2^)+(0.0323P)^2^+2.6882P] where P=(Fo^2^+2Fc^2^)/3'
_refine_ls_weighting_scheme calc
_refine_ls_wR_factor_gt 0.1315
_refine_ls_wR_factor_ref 0.1470
_reflns_number_gt 3755
_reflns_number_total 4886
_reflns_threshold_expression >2sigma(I)
_cod_data_source_file jo5b00466_si_009.cif
_cod_data_source_block wue6792
_cod_depositor_comments 'Adding full bibliography for 4031041--4031057.cif.'
_cod_original_sg_symbol_H-M P21/c
_cod_database_code 4031053

loop_
_symmetry_equiv_pos_as_xyz
'x, y, z'
'-x, y+1/2, -z+1/2'
'-x, -y, -z'
'x, -y-1/2, z-1/2'

loop_
_atom_site_label
_atom_site_type_symbol
_atom_site_fract_x
_atom_site_fract_y
_atom_site_fract_z
_atom_site_U_iso_or_equiv
_atom_site_adp_type
_atom_site_occupancy
_atom_site_symmetry_multiplicity
_atom_site_calc_flag
_atom_site_refinement_flags
O4 O 0.24571(16) 0.28025(10) 0.23284(14) 0.0486(5) Uani 1 1 d .
O6 O 0.03979(14) 0.33510(10) 0.32094(14) 0.0457(5) Uani 1 1 d .
N3 N 0.23509(17) 0.39472(11) 0.31023(15) 0.0381(5) Uani 1 1 d .
N5 N 0.20891(16) 0.27959(11) 0.39022(16) 0.0363(5) Uani 1 1 d .
N7 N 0.09162(18) 0.27359(13) 0.48354(19) 0.0432(5) Uani 1 1 d .
H7 H 0.143(2) 0.2553(16) 0.537(2) 0.047(8) Uiso 1 1 d .
C2 C 0.2270(2) 0.43856(13) 0.39721(19) 0.0369(6) Uani 1 1 d .
H2 H 0.1670 0.4719 0.3781 0.044 Uiso 1 1 calc R
C1 C 0.2942(2) 0.43831(13) 0.50284(19) 0.0361(6) Uani 1 1 d .
C8 C 0.2218(2) 0.43708(15) 0.2087(2) 0.0464(7) Uani 1 1 d .
H8 H 0.2164 0.3984 0.1519 0.056 Uiso 1 1 calc R
C9 C 0.3205(3) 0.4849(2) 0.2259(3) 0.0930(14) Uani 1 1 d .
H9A H 0.3308 0.5217 0.2843 0.139 Uiso 1 1 calc R
H9B H 0.3106 0.5120 0.1585 0.139 Uiso 1 1 calc R
H9C H 0.3839 0.4520 0.2461 0.139 Uiso 1 1 calc R
C10 C 0.1169(4) 0.4831(2) 0.1664(3) 0.0938(14) Uani 1 1 d .
H10A H 0.0582 0.4522 0.1707 0.141 Uiso 1 1 calc R
H10B H 0.0997 0.4977 0.0905 0.141 Uiso 1 1 calc R
H10C H 0.1258 0.5289 0.2109 0.141 Uiso 1 1 calc R
C4 C 0.23072(19) 0.31631(14) 0.30538(19) 0.0374(6) Uani 1 1 d .
C6 C 0.1079(2) 0.29845(14) 0.3950(2) 0.0373(6) Uani 1 1 d .
C11 C 0.3963(2) 0.39255(14) 0.55173(19) 0.0385(6) Uani 1 1 d .
C12 C 0.4774(2) 0.39526(16) 0.5103(2) 0.0458(6) Uani 1 1 d .
H12 H 0.4667 0.4246 0.4471 0.055 Uiso 1 1 calc R
C13 C 0.5734(2) 0.35547(18) 0.5606(2) 0.0542(7) Uani 1 1 d .
H13 H 0.6275 0.3580 0.5315 0.065 Uiso 1 1 calc R
C14 C 0.5907(2) 0.31234(18) 0.6526(2) 0.0601(8) Uani 1 1 d .
H14 H 0.6565 0.2855 0.6866 0.072 Uiso 1 1 calc R
C15 C 0.5114(3) 0.30845(19) 0.6951(2) 0.0642(9) Uani 1 1 d .
H15 H 0.5228 0.2787 0.7581 0.077 Uiso 1 1 calc R
C16 C 0.4150(2) 0.34825(17) 0.6455(2) 0.0537(7) Uani 1 1 d .
H16 H 0.3613 0.3455 0.6751 0.064 Uiso 1 1 calc R
C21 C 0.2673(2) 0.48879(13) 0.57986(19) 0.0365(6) Uani 1 1 d .
C22 C 0.3460(2) 0.53628(15) 0.6524(2) 0.0460(6) Uani 1 1 d .
H22 H 0.4178 0.5338 0.6562 0.055 Uiso 1 1 calc R
C23 C 0.3205(3) 0.58726(17) 0.7191(2) 0.0545(7) Uani 1 1 d .
H23 H 0.3744 0.6199 0.7668 0.065 Uiso 1 1 calc R
C24 C 0.2161(3) 0.59013(17) 0.7156(2) 0.0576(8) Uani 1 1 d .
H24 H 0.1983 0.6251 0.7604 0.069 Uiso 1 1 calc R
C25 C 0.1381(3) 0.54195(18) 0.6468(2) 0.0563(8) Uani 1 1 d .
H25 H 0.0671 0.5432 0.6457 0.068 Uiso 1 1 calc R
C26 C 0.1629(2) 0.49158(16) 0.5792(2) 0.0456(6) Uani 1 1 d .
H26 H 0.1086 0.4589 0.5323 0.055 Uiso 1 1 calc R
C31 C 0.2587(2) 0.20326(14) 0.4303(2) 0.0386(6) Uani 1 1 d .
H31 H 0.2611 0.1976 0.5059 0.046 Uiso 1 1 calc R
C32 C 0.3752(2) 0.19699(16) 0.4392(2) 0.0512(7) Uani 1 1 d .
H32A H 0.4178 0.2404 0.4814 0.061 Uiso 1 1 calc R
H32B H 0.3769 0.1983 0.3656 0.061 Uiso 1 1 calc R
C33 C 0.4239(3) 0.12199(18) 0.4962(3) 0.0675(9) Uani 1 1 d .
H33A H 0.4262 0.1225 0.5714 0.081 Uiso 1 1 calc R
H33B H 0.4988 0.1172 0.5006 0.081 Uiso 1 1 calc R
C34 C 0.3577(3) 0.05322(18) 0.4347(3) 0.0695(10) Uani 1 1 d .
H34A H 0.3880 0.0062 0.4760 0.083 Uiso 1 1 calc R
H34B H 0.3625 0.0491 0.3626 0.083 Uiso 1 1 calc R
C35 C 0.2386(3) 0.06095(16) 0.4191(2) 0.0585(8) Uani 1 1 d .
H35A H 0.1967 0.0184 0.3737 0.070 Uiso 1 1 calc R
H35B H 0.2329 0.0579 0.4908 0.070 Uiso 1 1 calc R
C36 C 0.1910(2) 0.13675(15) 0.3641(2) 0.0462(6) Uani 1 1 d .
H36A H 0.1900 0.1378 0.2895 0.055 Uiso 1 1 calc R
H36B H 0.1159 0.1417 0.3588 0.055 Uiso 1 1 calc R
C41 C -0.0172(2) 0.27355(16) 0.4857(2) 0.0432(6) Uani 1 1 d .
H41 H -0.0634 0.3071 0.4249 0.052 Uiso 1 1 calc R
C42 C -0.0185(3) 0.3062(2) 0.5890(3) 0.0698(10) Uani 1 1 d .
H42A H 0.0090 0.3590 0.5978 0.084 Uiso 1 1 calc R
H42B H 0.0297 0.2761 0.6517 0.084 Uiso 1 1 calc R
C43 C -0.1333(3) 0.3058(2) 0.5878(3) 0.0795(11) Uani 1 1 d .
H43A H -0.1316 0.3256 0.6579 0.095 Uiso 1 1 calc R
H43B H -0.1800 0.3396 0.5291 0.095 Uiso 1 1 calc R
C44 C -0.1800(3) 0.2267(2) 0.5697(3) 0.0802(12) Uani 1 1 d .
H44A H -0.2546 0.2281 0.5667 0.096 Uiso 1 1 calc R
H44B H -0.1367 0.1935 0.6311 0.096 Uiso 1 1 calc R
C45 C -0.1801(4) 0.1948(3) 0.4640(5) 0.1199(18) Uani 1 1 d U
H45A H -0.2289 0.2254 0.4023 0.144 Uiso 1 1 calc R
H45B H -0.2075 0.1420 0.4545 0.144 Uiso 1 1 calc R
C46 C -0.0656(4) 0.1957(2) 0.4633(5) 0.1083(16) Uani 1 1 d U
H46A H -0.0190 0.1600 0.5193 0.130 Uiso 1 1 calc R
H46B H -0.0690 0.1781 0.3915 0.130 Uiso 1 1 calc R

loop_
_atom_site_aniso_label
_atom_site_aniso_U_11
_atom_site_aniso_U_22
_atom_site_aniso_U_33
_atom_site_aniso_U_23
_atom_site_aniso_U_13
_atom_site_aniso_U_12
O4 0.0638(13) 0.0464(10) 0.0436(10) -0.0062(9) 0.0297(10) 0.0022(9)
O6 0.0414(10) 0.0532(11) 0.0422(10) 0.0079(9) 0.0160(8) 0.0110(9)
N3 0.0465(13) 0.0374(11) 0.0303(10) -0.0011(9) 0.0148(9) 0.0020(9)
N5 0.0384(12) 0.0353(11) 0.0394(11) 0.0014(9) 0.0196(9) 0.0067(9)
N7 0.0348(12) 0.0560(14) 0.0403(12) 0.0080(11) 0.0162(10) 0.0084(11)
C2 0.0412(14) 0.0337(13) 0.0378(13) 0.0018(11) 0.0174(11) 0.0033(11)
C1 0.0407(14) 0.0346(13) 0.0359(13) 0.0003(10) 0.0182(11) 0.0006(11)
C8 0.0624(18) 0.0431(15) 0.0306(13) 0.0004(11) 0.0146(12) -0.0027(13)
C9 0.117(3) 0.108(3) 0.0461(18) 0.0007(19) 0.023(2) -0.062(3)
C10 0.118(3) 0.106(3) 0.052(2) 0.029(2) 0.029(2) 0.046(3)
C4 0.0353(14) 0.0418(14) 0.0350(13) -0.0008(11) 0.0134(11) 0.0031(11)
C6 0.0365(14) 0.0372(13) 0.0395(14) -0.0006(11) 0.0160(12) 0.0031(11)
C11 0.0384(14) 0.0416(14) 0.0343(13) -0.0056(11) 0.0129(11) 0.0030(11)
C12 0.0427(16) 0.0522(16) 0.0434(14) -0.0019(13) 0.0175(12) 0.0014(13)
C13 0.0388(16) 0.0665(19) 0.0577(18) -0.0064(15) 0.0191(13) 0.0018(14)
C14 0.0482(18) 0.070(2) 0.0534(18) -0.0023(16) 0.0099(14) 0.0183(15)
C15 0.072(2) 0.075(2) 0.0454(16) 0.0142(15) 0.0223(16) 0.0313(18)
C16 0.0571(18) 0.0639(18) 0.0457(15) 0.0085(14) 0.0263(14) 0.0186(15)
C21 0.0424(14) 0.0347(13) 0.0330(12) 0.0028(10) 0.0152(11) 0.0063(11)
C22 0.0479(16) 0.0496(15) 0.0400(14) -0.0031(12) 0.0166(12) 0.0007(13)
C23 0.068(2) 0.0490(16) 0.0389(15) -0.0081(13) 0.0125(14) 0.0036(15)
C24 0.080(2) 0.0555(18) 0.0397(15) 0.0005(14) 0.0253(16) 0.0238(17)
C25 0.0589(19) 0.0652(19) 0.0534(17) 0.0046(15) 0.0312(15) 0.0218(16)
C26 0.0431(15) 0.0491(16) 0.0444(14) -0.0012(12) 0.0169(12) 0.0043(12)
C31 0.0425(14) 0.0378(13) 0.0361(13) 0.0022(11) 0.0158(11) 0.0091(11)
C32 0.0432(16) 0.0520(16) 0.0567(17) -0.0061(14) 0.0177(13) 0.0109(13)
C33 0.059(2) 0.068(2) 0.065(2) -0.0036(17) 0.0136(16) 0.0272(17)
C34 0.088(3) 0.0482(17) 0.068(2) 0.0003(15) 0.0264(19) 0.0294(17)
C35 0.085(2) 0.0391(15) 0.0517(17) 0.0009(13) 0.0266(16) 0.0097(15)
C36 0.0518(17) 0.0428(15) 0.0427(14) -0.0010(12) 0.0170(13) 0.0040(12)
C41 0.0370(15) 0.0533(16) 0.0408(14) 0.0037(12) 0.0167(12) 0.0029(12)
C42 0.0511(19) 0.099(3) 0.067(2) -0.0238(19) 0.0313(16) -0.0091(18)
C43 0.060(2) 0.113(3) 0.081(2) -0.025(2) 0.0443(19) -0.007(2)
C44 0.061(2) 0.097(3) 0.102(3) 0.047(2) 0.053(2) 0.021(2)
C45 0.094(3) 0.114(3) 0.185(5) -0.069(3) 0.091(3) -0.055(3)
C46 0.098(3) 0.086(3) 0.181(4) -0.064(3) 0.099(3) -0.038(2)

loop_
_atom_type_symbol
_atom_type_description
_atom_type_scat_dispersion_real
_atom_type_scat_dispersion_imag
_atom_type_scat_source
C C 0.0033 0.0016 'International Tables Vol C Tables 4.2.6.8 and 6.1.1.4'
H H 0.0000 0.0000 'International Tables Vol C Tables 4.2.6.8 and 6.1.1.4'
N N 0.0061 0.0033 'International Tables Vol C Tables 4.2.6.8 and 6.1.1.4'
O O 0.0106 0.0060 'International Tables Vol C Tables 4.2.6.8 and 6.1.1.4'

loop_
_geom_angle_atom_site_label_1
_geom_angle_atom_site_label_2
_geom_angle_atom_site_label_3
_geom_angle
C4 N3 C2 124.1(2)
C4 N3 C8 117.9(2)
C2 N3 C8 116.38(19)
C6 N5 C4 115.02(19)
C6 N5 C31 119.60(19)
C4 N5 C31 119.02(19)
C6 N7 C41 121.0(2)
C6 N7 H7 120.8(19)
C41 N7 H7 118.1(19)
C1 C2 N3 127.9(2)
C1 C2 H2 116.1
N3 C2 H2 116.1
C2 C1 C21 118.0(2)
C2 C1 C11 125.8(2)
C21 C1 C11 116.2(2)
N3 C8 C9 110.6(2)
N3 C8 C10 111.5(2)
C9 C8 C10 113.0(3)
N3 C8 H8 107.1
C9 C8 H8 107.1
C10 C8 H8 107.1
C8 C9 H9A 109.5
C8 C9 H9B 109.5
H9A C9 H9B 109.5
C8 C9 H9C 109.5
H9A C9 H9C 109.5
H9B C9 H9C 109.5
C8 C10 H10A 109.5
C8 C10 H10B 109.5
H10A C10 H10B 109.5
C8 C10 H10C 109.5
H10A C10 H10C 109.5
H10B C10 H10C 109.5
O4 C4 N3 122.1(2)
O4 C4 N5 122.2(2)
N3 C4 N5 115.7(2)
O6 C6 N7 122.9(2)
O6 C6 N5 120.7(2)
N7 C6 N5 116.4(2)
C12 C11 C16 118.0(2)
C12 C11 C1 122.1(2)
C16 C11 C1 119.9(2)
C13 C12 C11 120.8(3)
C13 C12 H12 119.6
C11 C12 H12 119.6
C14 C13 C12 120.6(3)
C14 C13 H13 119.7
C12 C13 H13 119.7
C13 C14 C15 119.7(3)
C13 C14 H14 120.1
C15 C14 H14 120.1
C14 C15 C16 120.1(3)
C14 C15 H15 119.9
C16 C15 H15 119.9
C15 C16 C11 120.8(3)
C15 C16 H16 119.6
C11 C16 H16 119.6
C22 C21 C26 118.1(2)
C22 C21 C1 120.3(2)
C26 C21 C1 121.5(2)
C23 C22 C21 121.1(3)
C23 C22 H22 119.5
C21 C22 H22 119.5
C24 C23 C22 119.8(3)
C24 C23 H23 120.1
C22 C23 H23 120.1
C25 C24 C23 119.9(3)
C25 C24 H24 120.1
C23 C24 H24 120.1
C24 C25 C26 120.5(3)
C24 C25 H25 119.8
C26 C25 H25 119.8
C25 C26 C21 120.6(3)
C25 C26 H26 119.7
C21 C26 H26 119.7
N5 C31 C32 113.2(2)
N5 C31 C36 113.2(2)
C32 C31 C36 110.6(2)
N5 C31 H31 106.4
C32 C31 H31 106.4
C36 C31 H31 106.4
C31 C32 C33 109.2(2)
C31 C32 H32A 109.8
C33 C32 H32A 109.8
C31 C32 H32B 109.8
C33 C32 H32B 109.8
H32A C32 H32B 108.3
C32 C33 C34 111.3(3)
C32 C33 H33A 109.4
C34 C33 H33A 109.4
C32 C33 H33B 109.4
C34 C33 H33B 109.4
H33A C33 H33B 108.0
C33 C34 C35 111.1(2)
C33 C34 H34A 109.4
C35 C34 H34A 109.4
C33 C34 H34B 109.4
C35 C34 H34B 109.4
H34A C34 H34B 108.0
C36 C35 C34 111.1(3)
C36 C35 H35A 109.4
C34 C35 H35A 109.4
C36 C35 H35B 109.4
C34 C35 H35B 109.4
H35A C35 H35B 108.0
C31 C36 C35 110.1(2)
C31 C36 H36A 109.6
C35 C36 H36A 109.6
C31 C36 H36B 109.6
C35 C36 H36B 109.6
H36A C36 H36B 108.2
N7 C41 C46 110.8(2)
N7 C41 C42 112.5(2)
C46 C41 C42 112.0(3)
N7 C41 H41 107.1
C46 C41 H41 107.1
C42 C41 H41 107.1
C41 C42 C43 110.9(3)
C41 C42 H42A 109.5
C43 C42 H42A 109.5
C41 C42 H42B 109.5
C43 C42 H42B 109.5
H42A C42 H42B 108.0
C44 C43 C42 111.2(3)
C44 C43 H43A 109.4
C42 C43 H43A 109.4
C44 C43 H43B 109.4
C42 C43 H43B 109.4
H43A C43 H43B 108.0
C43 C44 C45 109.9(3)
C43 C44 H44A 109.7
C45 C44 H44A 109.7
C43 C44 H44B 109.7
C45 C44 H44B 109.7
H44A C44 H44B 108.2
C44 C45 C46 111.2(4)
C44 C45 H45A 109.4
C46 C45 H45A 109.4
C44 C45 H45B 109.4
C46 C45 H45B 109.4
H45A C45 H45B 108.0
C41 C46 C45 111.5(3)
C41 C46 H46A 109.3
C45 C46 H46A 109.3
C41 C46 H46B 109.3
C45 C46 H46B 109.3
H46A C46 H46B 108.0

loop_
_geom_bond_atom_site_label_1
_geom_bond_atom_site_label_2
_geom_bond_distance
O4 C4 1.224(3)
O6 C6 1.225(3)
N3 C4 1.368(3)
N3 C2 1.417(3)
N3 C8 1.478(3)
N5 C6 1.411(3)
N5 C4 1.414(3)
N5 C31 1.489(3)
N7 C6 1.340(3)
N7 C41 1.462(3)
N7 H7 0.83(3)
C2 C1 1.332(3)
C2 H2 0.9400
C1 C21 1.489(3)
C1 C11 1.491(3)
C8 C9 1.498(4)
C8 C10 1.518(4)
C8 H8 0.9900
C9 H9A 0.9700
C9 H9B 0.9700
C9 H9C 0.9700
C10 H10A 0.9700
C10 H10B 0.9700
C10 H10C 0.9700
C11 C12 1.389(3)
C11 C16 1.396(4)
C12 C13 1.378(4)
C12 H12 0.9400
C13 C14 1.369(4)
C13 H13 0.9400
C14 C15 1.378(4)
C14 H14 0.9400
C15 C16 1.381(4)
C15 H15 0.9400
C16 H16 0.9400
C21 C22 1.386(4)
C21 C26 1.389(4)
C22 C23 1.383(4)
C22 H22 0.9400
C23 C24 1.376(4)
C23 H23 0.9400
C24 C25 1.370(4)
C24 H24 0.9400
C25 C26 1.380(4)
C25 H25 0.9400
C26 H26 0.9400
C31 C32 1.515(4)
C31 C36 1.519(4)
C31 H31 0.9900
C32 C33 1.522(4)
C32 H32A 0.9800
C32 H32B 0.9800
C33 C34 1.523(5)
C33 H33A 0.9800
C33 H33B 0.9800
C34 C35 1.525(5)
C34 H34A 0.9800
C34 H34B 0.9800
C35 C36 1.522(4)
C35 H35A 0.9800
C35 H35B 0.9800
C36 H36A 0.9800
C36 H36B 0.9800
C41 C46 1.482(4)
C41 C42 1.483(4)
C41 H41 0.9900
C42 C43 1.525(4)
C42 H42A 0.9800
C42 H42B 0.9800
C43 C44 1.493(5)
C43 H43A 0.9800
C43 H43B 0.9800
C44 C45 1.500(6)
C44 H44A 0.9800
C44 H44B 0.9800
C45 C46 1.530(5)
C45 H45A 0.9800
C45 H45B 0.9800
C46 H46A 0.9800
C46 H46B 0.9800

loop_
_geom_hbond_atom_site_label_D
_geom_hbond_atom_site_label_H
_geom_hbond_atom_site_label_A
_geom_hbond_distance_DH
_geom_hbond_distance_HA
_geom_hbond_distance_DA
_geom_hbond_angle_DHA
_geom_hbond_site_symmetry_A
N7 H7 O4 0.83(3) 2.49(3) 3.268(3) 157(2) 4_566

loop_
_geom_torsion_atom_site_label_1
_geom_torsion_atom_site_label_2
_geom_torsion_atom_site_label_3
_geom_torsion_atom_site_label_4
_geom_torsion
C4 N3 C2 C1 62.7(4)
C8 N3 C2 C1 -131.9(3)
N3 C2 C1 C21 -178.8(2)
N3 C2 C1 C11 2.3(4)
C4 N3 C8 C9 -120.3(3)
C2 N3 C8 C9 73.3(3)
C4 N3 C8 C10 113.1(3)
C2 N3 C8 C10 -53.3(3)
C2 N3 C4 O4 -174.7(2)
C8 N3 C4 O4 20.1(4)
C2 N3 C4 N5 4.7(3)
C8 N3 C4 N5 -160.6(2)
C6 N5 C4 O4 -119.5(3)
C31 N5 C4 O4 32.5(3)
C6 N5 C4 N3 61.2(3)
C31 N5 C4 N3 -146.9(2)
C41 N7 C6 O6 14.0(4)
C41 N7 C6 N5 -165.4(2)
C4 N5 C6 O6 9.9(3)
C31 N5 C6 O6 -141.8(2)
C4 N5 C6 N7 -170.6(2)
C31 N5 C6 N7 37.6(3)
C2 C1 C11 C12 53.2(4)
C21 C1 C11 C12 -125.8(3)
C2 C1 C11 C16 -130.2(3)
C21 C1 C11 C16 50.9(3)
C16 C11 C12 C13 -0.1(4)
C1 C11 C12 C13 176.6(2)
C11 C12 C13 C14 0.1(4)
C12 C13 C14 C15 0.2(5)
C13 C14 C15 C16 -0.3(5)
C14 C15 C16 C11 0.2(5)
C12 C11 C16 C15 0.0(4)
C1 C11 C16 C15 -176.8(3)
C2 C1 C21 C22 -131.4(3)
C11 C1 C21 C22 47.6(3)
C2 C1 C21 C26 46.6(3)
C11 C1 C21 C26 -134.4(2)
C26 C21 C22 C23 -2.5(4)
C1 C21 C22 C23 175.6(2)
C21 C22 C23 C24 1.3(4)
C22 C23 C24 C25 0.6(4)
C23 C24 C25 C26 -1.3(4)
C24 C25 C26 C21 0.1(4)
C22 C21 C26 C25 1.8(4)
C1 C21 C26 C25 -176.3(2)
C6 N5 C31 C32 -169.5(2)
C4 N5 C31 C32 39.9(3)
C6 N5 C31 C36 63.6(3)
C4 N5 C31 C36 -87.0(3)
N5 C31 C32 C33 171.8(2)
C36 C31 C32 C33 -60.0(3)
C31 C32 C33 C34 57.8(3)
C32 C33 C34 C35 -55.2(4)
C33 C34 C35 C36 54.1(3)
N5 C31 C36 C35 -172.2(2)
C32 C31 C36 C35 59.5(3)
C34 C35 C36 C31 -56.1(3)
C6 N7 C41 C46 100.4(4)
C6 N7 C41 C42 -133.3(3)
N7 C41 C42 C43 179.6(3)
C46 C41 C42 C43 -54.8(4)
C41 C42 C43 C44 56.7(4)
C42 C43 C44 C45 -57.4(4)
C43 C44 C45 C46 56.4(5)
N7 C41 C46 C45 -179.4(4)
C42 C41 C46 C45 54.1(5)
C44 C45 C46 C41 -54.9(6)
